data_1542642
loop_
_publ_author_name
'Wang, Kai-Kai'
'Jin, Tian'
'Huang, Xin'
'Ouyang, Qin'
'Du, Wei'
'Chen, Ying-Chun'

_publ_section_title
;
 \a-Regioselective Asymmetric [3 + 2] Annulations of Morita-Baylis-Hillman
 Carbonates with Cyclic 1-Azadienes and Mechanism Elucidation.
;
_journal_issue 4
_journal_name_full 'Organic letters'
_journal_page_first 872
_journal_page_last 875
_journal_paper_doi 10.1021/acs.orglett.6b00189
_journal_volume 18
_journal_year 2016
_chemical_absolute_configuration ad
_chemical_formula_sum 'C28 H24 N2 O5 S'
_chemical_formula_weight 500.55
_chemical_name_systematic
; 
 ? 
;
_space_group_IT_number 19
_symmetry_cell_setting orthorhombic
_symmetry_space_group_name_Hall 'P 2ac 2ab'
_symmetry_space_group_name_H-M 'P 21 21 21'
_atom_sites_solution_hydrogens geom
_atom_sites_solution_primary direct
_atom_sites_solution_secondary difmap
_audit_creation_method SHELXL-97
_cell_angle_alpha 90.00
_cell_angle_beta 90.00
_cell_angle_gamma 90.00
_cell_formula_units_Z 4
_cell_length_a 8.7970(12)
_cell_length_b 12.2522(17)
_cell_length_c 22.914(3)
_cell_measurement_reflns_used 8998
_cell_measurement_temperature 153(2)
_cell_measurement_theta_max 29.127
_cell_measurement_theta_min 2.315
_cell_volume 2469.7(6)
_computing_cell_refinement 'CrystalClear (Rigaku Inc., 2008)'
_computing_data_collection 'CrystalClear (Rigaku Inc., 2008)'
_computing_data_reduction 'CrystalClear (Rigaku Inc., 2008)'
_computing_structure_refinement 'SHELXL-97 (Sheldrick, 1997)'
_computing_structure_solution 'SHELXS-97 (Sheldrick, 1990)'
_diffrn_ambient_temperature 153(2)
_diffrn_detector_area_resol_mean 28.5714
_diffrn_measured_fraction_theta_full 0.997
_diffrn_measured_fraction_theta_max 0.997
_diffrn_measurement_device_type AFC10/Saturn724+
_diffrn_measurement_method 'phi and omega scans'
_diffrn_radiation_monochromator graphite
_diffrn_radiation_source 'Rotating Anode'
_diffrn_radiation_type MoK\a
_diffrn_radiation_wavelength 0.71073
_diffrn_reflns_av_R_equivalents 0.0401
_diffrn_reflns_av_sigmaI/netI 0.0448
_diffrn_reflns_limit_h_max 12
_diffrn_reflns_limit_h_min -11
_diffrn_reflns_limit_k_max 11
_diffrn_reflns_limit_k_min -16
_diffrn_reflns_limit_l_max 30
_diffrn_reflns_limit_l_min -31
_diffrn_reflns_number 22181
_diffrn_reflns_theta_full 29.13
_diffrn_reflns_theta_max 29.13
_diffrn_reflns_theta_min 2.92
_diffrn_standards_decay_% 0
_diffrn_standards_interval_count 0
_diffrn_standards_interval_time 0
_diffrn_standards_number 0
_exptl_absorpt_coefficient_mu 0.173
_exptl_absorpt_correction_T_max 0.9645
_exptl_absorpt_correction_T_min 0.9016
_exptl_absorpt_correction_type multi-scan
_exptl_crystal_colour Colorless
_exptl_crystal_density_diffrn 1.346
_exptl_crystal_density_method 'not measured'
_exptl_crystal_description Prism
_exptl_crystal_F_000 1048
_exptl_crystal_size_max 0.61
_exptl_crystal_size_mid 0.29
_exptl_crystal_size_min 0.21
_refine_diff_density_max 0.176
_refine_diff_density_min -0.347
_refine_diff_density_rms 0.038
_refine_ls_abs_structure_details 'Flack H D (1983), Acta Cryst. A39, 876-881'
_refine_ls_abs_structure_Flack 0.05(6)
_refine_ls_extinction_coef 0.0102(12)
_refine_ls_extinction_expression Fc^*^=kFc[1+0.001xFc^2^\l^3^/sin(2\q)]^-1/4^
_refine_ls_extinction_method SHELXL
_refine_ls_goodness_of_fit_ref 1.000
_refine_ls_hydrogen_treatment mixed
_refine_ls_matrix_type full
_refine_ls_number_parameters 332
_refine_ls_number_reflns 6626
_refine_ls_number_restraints 0
_refine_ls_restrained_S_all 1.000
_refine_ls_R_factor_all 0.0478
_refine_ls_R_factor_gt 0.0433
_refine_ls_shift/su_max 0.001
_refine_ls_shift/su_mean 0.000
_refine_ls_structure_factor_coef Fsqd
_refine_ls_weighting_details 'calc w=1/[\s^2^(Fo^2^)+(0.0510P)^2^+0.1060P] where P=(Fo^2^+2Fc^2^)/3'
_refine_ls_weighting_scheme calc
_refine_ls_wR_factor_gt 0.0993
_refine_ls_wR_factor_ref 0.1027
_reflns_number_gt 6095
_reflns_number_total 6626
_reflns_threshold_expression >2sigma(I)
_cod_data_source_file ol6b00189_si_004.cif
_cod_data_source_block 8
_cod_depositor_comments
;
The following automatic conversions were performed:

'_symmetry_cell_setting' value 'Orthorhombic' changed to
'orthorhombic' according to
/usr/data/users/saulius/crontab/automatic-downloads/current/ACS/lib/dictionaries/cif_core.dic
dictionary named 'cif_core.dic' version 2.4.2 from 2011-04-26.

Automatic conversion script
Id: cif_fix_values 4268 2015-11-12 08:31:59Z antanas 

The following automatic conversions were performed:

'_exptl_absorpt_correction_type' value 'Multi-scans' was replaced
with the value 'multi-scan' as specified in the replacement file
'src/cod-tools/trunk/data/replacement-values/replacement_values.lst'.

Automatic conversion script
Id: cif_fix_values 5376 2017-05-30 11:51:03Z andrius 
;
_cod_original_cell_volume 2469.8(6)
_cod_original_sg_symbol_H-M P2(1)2(1)2(1)
_cod_database_code 1542642

loop_
_symmetry_equiv_pos_as_xyz
'x, y, z'
'-x+1/2, -y, z+1/2'
'-x, y+1/2, -z+1/2'
'x+1/2, -y+1/2, -z'

loop_
_atom_site_label
_atom_site_type_symbol
_atom_site_fract_x
_atom_site_fract_y
_atom_site_fract_z
_atom_site_U_iso_or_equiv
_atom_site_adp_type
_atom_site_occupancy
_atom_site_symmetry_multiplicity
_atom_site_calc_flag
_atom_site_refinement_flags
S1 S 0.73266(5) 0.28430(4) 0.32548(2) 0.03913(13) Uani 1 1 d .
O1 O 0.62729(17) 0.19547(11) 0.32158(9) 0.0623(5) Uani 1 1 d .
O2 O 0.88123(16) 0.26280(12) 0.34793(7) 0.0531(4) Uani 1 1 d .
O3 O 0.32928(15) 0.26270(11) 0.43023(7) 0.0471(4) Uani 1 1 d .
O4 O 0.09585(15) 0.45793(11) 0.47391(6) 0.0395(3) Uani 1 1 d .
O5 O -0.09049(14) 0.49799(12) 0.41087(6) 0.0467(4) Uani 1 1 d .
N1 N 0.65357(16) 0.38424(13) 0.36215(6) 0.0302(3) Uani 1 1 d .
N2 N 0.44611(18) 0.40501(16) 0.47849(6) 0.0431(4) Uani 1 1 d .
C1 C 0.7334(2) 0.35398(16) 0.25857(8) 0.0372(4) Uani 1 1 d .
C2 C 0.8214(3) 0.3322(3) 0.21005(10) 0.0656(8) Uani 1 1 d .
H2 H 0.8888 0.2717 0.2091 0.079 Uiso 1 1 calc R
C3 C 0.8076(3) 0.4013(3) 0.16335(10) 0.0862(11) Uani 1 1 d .
H3 H 0.8674 0.3894 0.1294 0.103 Uiso 1 1 calc R
C4 C 0.7068(3) 0.4891(3) 0.16518(9) 0.0740(9) Uani 1 1 d .
H4 H 0.6990 0.5361 0.1323 0.089 Uiso 1 1 calc R
C5 C 0.6173(2) 0.50927(19) 0.21415(8) 0.0448(5) Uani 1 1 d .
H5 H 0.5481 0.5688 0.2150 0.054 Uiso 1 1 calc R
C6 C 0.63219(18) 0.43995(14) 0.26177(7) 0.0290(3) Uani 1 1 d .
C7 C 0.56056(16) 0.45294(13) 0.32167(7) 0.0251(3) Uani 1 1 d .
H7 H 0.5696 0.5310 0.3339 0.030 Uiso 1 1 calc R
C8 C 0.39387(17) 0.41727(12) 0.32805(7) 0.0249(3) Uani 1 1 d .
H8 H 0.3924 0.3358 0.3254 0.030 Uiso 1 1 calc R
C9 C 0.27828(18) 0.46040(13) 0.28250(7) 0.0269(3) Uani 1 1 d .
H9 H 0.3116 0.5339 0.2685 0.032 Uiso 1 1 calc R
C10 C 0.13605(18) 0.47254(13) 0.31855(8) 0.0309(3) Uani 1 1 d .
H10 H 0.0387 0.4860 0.3021 0.037 Uiso 1 1 calc R
C11 C 0.15996(18) 0.46268(13) 0.37556(8) 0.0283(3) Uani 1 1 d .
C12 C 0.32759(17) 0.44814(13) 0.38929(7) 0.0250(3) Uani 1 1 d .
C13 C 0.39314(18) 0.54816(15) 0.41837(7) 0.0295(3) Uani 1 1 d .
C14 C 0.3897(2) 0.65672(15) 0.40167(9) 0.0422(5) Uani 1 1 d .
H14 H 0.3383 0.6786 0.3671 0.051 Uiso 1 1 calc R
C15 C 0.4634(3) 0.7331(2) 0.43669(11) 0.0628(7) Uani 1 1 d .
H15 H 0.4612 0.8080 0.4261 0.075 Uiso 1 1 calc R
C16 C 0.5385(3) 0.7020(3) 0.48584(13) 0.0767(9) Uani 1 1 d .
H16 H 0.5894 0.7556 0.5086 0.092 Uiso 1 1 calc R
C17 C 0.5422(3) 0.5935(3) 0.50353(10) 0.0677(8) Uani 1 1 d .
H17 H 0.5955 0.5721 0.5377 0.081 Uiso 1 1 calc R
C18 C 0.4654(2) 0.51709(19) 0.46954(8) 0.0415(5) Uani 1 1 d .
C19 C 0.36392(19) 0.35867(15) 0.43397(8) 0.0337(4) Uani 1 1 d .
C20 C 0.5052(4) 0.3453(3) 0.52816(10) 0.0858(10) Uani 1 1 d .
H20A H 0.4602 0.2722 0.5291 0.103 Uiso 1 1 calc R
H20B H 0.4795 0.3843 0.5642 0.103 Uiso 1 1 calc R
H20C H 0.6160 0.3392 0.5248 0.103 Uiso 1 1 calc R
C21 C 0.25301(18) 0.38636(13) 0.23041(7) 0.0278(3) Uani 1 1 d .
C22 C 0.22267(19) 0.27596(14) 0.23751(8) 0.0321(4) Uani 1 1 d .
H22 H 0.2230 0.2454 0.2756 0.039 Uiso 1 1 calc R
C23 C 0.19188(19) 0.20942(15) 0.18979(9) 0.0383(4) Uani 1 1 d .
H23 H 0.1725 0.1339 0.1954 0.046 Uiso 1 1 calc R
C24 C 0.1895(2) 0.25322(16) 0.13393(9) 0.0420(5) Uani 1 1 d .
H24 H 0.1683 0.2080 0.1012 0.050 Uiso 1 1 calc R
C25 C 0.2179(2) 0.36251(17) 0.12634(8) 0.0421(4) Uani 1 1 d .
H25 H 0.2160 0.3928 0.0882 0.051 Uiso 1 1 calc R
C26 C 0.2493(2) 0.42939(15) 0.17378(8) 0.0345(4) Uani 1 1 d .
H26 H 0.2685 0.5049 0.1678 0.041 Uiso 1 1 calc R
C27 C 0.04104(19) 0.47438(13) 0.42033(8) 0.0320(4) Uani 1 1 d .
C28 C -0.0114(3) 0.46520(18) 0.52160(10) 0.0508(5) Uani 1 1 d .
H28A H -0.0728 0.5314 0.5172 0.061 Uiso 1 1 calc R
H28B H 0.0439 0.4680 0.5587 0.061 Uiso 1 1 calc R
H28C H -0.0780 0.4011 0.5212 0.061 Uiso 1 1 calc R
H1N H 0.729(3) 0.423(2) 0.3764(10) 0.065(7) Uiso 1 1 d .

loop_
_atom_site_aniso_label
_atom_site_aniso_U_11
_atom_site_aniso_U_22
_atom_site_aniso_U_33
_atom_site_aniso_U_23
_atom_site_aniso_U_13
_atom_site_aniso_U_12
S1 0.0261(2) 0.0318(2) 0.0595(3) 0.0003(2) -0.0067(2) 0.00503(17)
O1 0.0425(8) 0.0283(7) 0.1159(14) -0.0024(8) -0.0090(9) -0.0003(6)
O2 0.0287(7) 0.0543(9) 0.0765(10) 0.0133(8) -0.0070(7) 0.0133(7)
O3 0.0371(7) 0.0366(7) 0.0675(9) 0.0218(7) 0.0082(7) 0.0033(6)
O4 0.0292(6) 0.0487(8) 0.0405(7) 0.0051(6) 0.0093(6) 0.0001(6)
O5 0.0214(6) 0.0530(8) 0.0657(9) -0.0244(7) -0.0048(6) 0.0068(6)
N1 0.0215(6) 0.0389(8) 0.0303(7) 0.0040(6) -0.0058(6) -0.0019(6)
N2 0.0338(8) 0.0690(12) 0.0265(7) 0.0098(7) -0.0010(6) 0.0119(8)
C1 0.0256(8) 0.0492(10) 0.0366(9) -0.0147(8) -0.0038(7) 0.0029(8)
C2 0.0330(11) 0.118(2) 0.0463(13) -0.0344(14) -0.0017(9) 0.0143(13)
C3 0.0411(13) 0.185(4) 0.0319(11) -0.0163(16) 0.0055(10) 0.0024(18)
C4 0.0459(13) 0.148(3) 0.0278(10) 0.0184(14) -0.0049(9) -0.0180(16)
C5 0.0294(9) 0.0666(13) 0.0385(10) 0.0132(9) -0.0075(8) -0.0096(9)
C6 0.0229(7) 0.0367(9) 0.0274(8) -0.0032(7) -0.0030(6) -0.0034(7)
C7 0.0221(7) 0.0247(7) 0.0284(7) -0.0016(6) -0.0034(6) 0.0003(6)
C8 0.0209(7) 0.0234(7) 0.0305(7) -0.0009(6) -0.0052(6) 0.0002(6)
C9 0.0257(7) 0.0224(7) 0.0326(8) -0.0017(6) -0.0072(7) 0.0009(6)
C10 0.0222(7) 0.0276(7) 0.0428(9) -0.0054(7) -0.0097(7) 0.0047(6)
C11 0.0212(7) 0.0238(7) 0.0400(9) -0.0018(6) -0.0034(7) -0.0007(6)
C12 0.0201(7) 0.0257(7) 0.0294(8) 0.0020(6) -0.0017(6) -0.0014(6)
C13 0.0219(7) 0.0378(9) 0.0288(8) -0.0056(6) 0.0044(6) -0.0056(7)
C14 0.0435(11) 0.0369(10) 0.0462(10) -0.0132(8) 0.0146(9) -0.0094(9)
C15 0.0564(14) 0.0550(14) 0.0770(17) -0.0374(13) 0.0264(13) -0.0229(12)
C16 0.0553(15) 0.096(2) 0.0785(18) -0.0622(17) 0.0170(14) -0.0294(16)
C17 0.0372(11) 0.124(3) 0.0415(12) -0.0427(14) -0.0031(10) -0.0045(14)
C18 0.0250(8) 0.0719(14) 0.0277(8) -0.0098(9) 0.0022(7) -0.0001(9)
C19 0.0232(8) 0.0420(10) 0.0358(9) 0.0126(7) 0.0052(7) 0.0041(7)
C20 0.096(2) 0.123(3) 0.0386(12) 0.0156(14) -0.0145(14) 0.050(2)
C21 0.0205(7) 0.0294(8) 0.0335(8) -0.0041(6) -0.0051(6) 0.0015(6)
C22 0.0282(8) 0.0296(8) 0.0387(9) -0.0031(7) -0.0056(7) 0.0009(7)
C23 0.0282(8) 0.0318(8) 0.0548(11) -0.0122(8) -0.0045(8) 0.0011(7)
C24 0.0337(9) 0.0494(11) 0.0428(10) -0.0212(9) -0.0057(8) -0.0014(8)
C25 0.0376(10) 0.0524(11) 0.0362(9) -0.0051(8) -0.0055(8) -0.0011(9)
C26 0.0331(9) 0.0348(8) 0.0355(9) -0.0015(7) -0.0058(8) -0.0021(7)
C27 0.0223(7) 0.0235(8) 0.0504(10) -0.0086(7) 0.0001(7) -0.0017(6)
C28 0.0471(12) 0.0483(12) 0.0570(12) -0.0016(10) 0.0239(10) -0.0030(10)

loop_
_atom_type_symbol
_atom_type_description
_atom_type_scat_dispersion_real
_atom_type_scat_dispersion_imag
_atom_type_scat_source
C C 0.0033 0.0016 'International Tables Vol C Tables 4.2.6.8 and 6.1.1.4'
H H 0.0000 0.0000 'International Tables Vol C Tables 4.2.6.8 and 6.1.1.4'
N N 0.0061 0.0033 'International Tables Vol C Tables 4.2.6.8 and 6.1.1.4'
O O 0.0106 0.0060 'International Tables Vol C Tables 4.2.6.8 and 6.1.1.4'
S S 0.1246 0.1234 'International Tables Vol C Tables 4.2.6.8 and 6.1.1.4'

loop_
_geom_angle_atom_site_label_1
_geom_angle_atom_site_label_2
_geom_angle_atom_site_label_3
_geom_angle
O2 S1 O1 118.30(9)
O2 S1 N1 109.95(9)
O1 S1 N1 108.95(9)
O2 S1 C1 113.65(9)
O1 S1 C1 108.51(10)
N1 S1 C1 94.93(8)
C27 O4 C28 116.75(15)
C7 N1 S1 109.54(11)
C7 N1 H1N 109.9(16)
S1 N1 H1N 105.9(16)
C19 N2 C18 111.14(15)
C19 N2 C20 124.3(2)
C18 N2 C20 124.6(2)
C6 C1 C2 123.5(2)
C6 C1 S1 108.81(13)
C2 C1 S1 127.70(18)
C3 C2 C1 117.4(2)
C3 C2 H2 121.3
C1 C2 H2 121.3
C2 C3 C4 120.6(2)
C2 C3 H3 119.7
C4 C3 H3 119.7
C5 C4 C3 121.4(2)
C5 C4 H4 119.3
C3 C4 H4 119.3
C6 C5 C4 118.1(2)
C6 C5 H5 120.9
C4 C5 H5 120.9
C1 C6 C5 119.04(17)
C1 C6 C7 113.29(15)
C5 C6 C7 127.36(16)
N1 C7 C6 105.93(13)
N1 C7 C8 107.62(12)
C6 C7 C8 116.88(13)
N1 C7 H7 108.7
C6 C7 H7 108.7
C8 C7 H7 108.7
C7 C8 C9 117.69(13)
C7 C8 C12 111.83(13)
C9 C8 C12 106.07(12)
C7 C8 H8 106.9
C9 C8 H8 106.9
C12 C8 H8 106.9
C10 C9 C21 111.66(13)
C10 C9 C8 102.07(13)
C21 C9 C8 115.00(13)
C10 C9 H9 109.3
C21 C9 H9 109.3
C8 C9 H9 109.3
C11 C10 C9 113.49(14)
C11 C10 H10 123.3
C9 C10 H10 123.3
C10 C11 C27 124.31(15)
C10 C11 C12 111.59(15)
C27 C11 C12 123.87(15)
C13 C12 C11 111.54(14)
C13 C12 C19 101.88(13)
C11 C12 C19 115.12(13)
C13 C12 C8 116.71(13)
C11 C12 C8 101.80(13)
C19 C12 C8 110.37(13)
C14 C13 C18 120.49(18)
C14 C13 C12 130.52(16)
C18 C13 C12 108.99(16)
C13 C14 C15 118.4(2)
C13 C14 H14 120.8
C15 C14 H14 120.8
C16 C15 C14 121.0(3)
C16 C15 H15 119.5
C14 C15 H15 119.5
C15 C16 C17 121.3(2)
C15 C16 H16 119.3
C17 C16 H16 119.3
C16 C17 C18 117.9(2)
C16 C17 H17 121.0
C18 C17 H17 121.0
C13 C18 C17 120.7(2)
C13 C18 N2 109.76(17)
C17 C18 N2 129.5(2)
O3 C19 N2 125.68(17)
O3 C19 C12 126.22(17)
N2 C19 C12 108.07(15)
N2 C20 H20A 109.5
N2 C20 H20B 109.5
H20A C20 H20B 109.5
N2 C20 H20C 109.5
H20A C20 H20C 109.5
H20B C20 H20C 109.5
C22 C21 C26 118.09(15)
C22 C21 C9 121.26(14)
C26 C21 C9 120.51(14)
C21 C22 C23 121.10(17)
C21 C22 H22 119.4
C23 C22 H22 119.4
C24 C23 C22 120.09(17)
C24 C23 H23 120.0
C22 C23 H23 120.0
C25 C24 C23 119.41(17)
C25 C24 H24 120.3
C23 C24 H24 120.3
C24 C25 C26 120.81(18)
C24 C25 H25 119.6
C26 C25 H25 119.6
C25 C26 C21 120.50(17)
C25 C26 H26 119.7
C21 C26 H26 119.7
O5 C27 O4 123.06(17)
O5 C27 C11 125.24(17)
O4 C27 C11 111.69(14)
O4 C28 H28A 109.5
O4 C28 H28B 109.5
H28A C28 H28B 109.5
O4 C28 H28C 109.5
H28A C28 H28C 109.5
H28B C28 H28C 109.5

loop_
_geom_bond_atom_site_label_1
_geom_bond_atom_site_label_2
_geom_bond_distance
S1 O2 1.4291(14)
S1 O1 1.4325(15)
S1 N1 1.6399(16)
S1 C1 1.755(2)
O3 C19 1.218(2)
O4 C27 1.334(2)
O4 C28 1.447(2)
O5 C27 1.212(2)
N1 C7 1.496(2)
N1 H1N 0.88(3)
N2 C19 1.373(2)
N2 C18 1.399(3)
N2 C20 1.449(3)
C1 C6 1.381(2)
C1 C2 1.381(3)
C2 C3 1.370(4)
C2 H2 0.9500
C3 C4 1.395(5)
C3 H3 0.9500
C4 C5 1.393(3)
C4 H4 0.9500
C5 C6 1.389(2)
C5 H5 0.9500
C6 C7 1.519(2)
C7 C8 1.537(2)
C7 H7 1.0000
C8 C9 1.550(2)
C8 C12 1.566(2)
C8 H8 1.0000
C9 C10 1.507(2)
C9 C21 1.516(2)
C9 H9 1.0000
C10 C11 1.329(2)
C10 H10 0.9500
C11 C27 1.472(2)
C11 C12 1.518(2)
C12 C13 1.509(2)
C12 C19 1.534(2)
C13 C14 1.384(3)
C13 C18 1.387(3)
C14 C15 1.393(3)
C14 H14 0.9500
C15 C16 1.360(4)
C15 H15 0.9500
C16 C17 1.391(4)
C16 H16 0.9500
C17 C18 1.392(3)
C17 H17 0.9500
C20 H20A 0.9800
C20 H20B 0.9800
C20 H20C 0.9800
C21 C22 1.388(2)
C21 C26 1.401(2)
C22 C23 1.391(2)
C22 H22 0.9500
C23 C24 1.388(3)
C23 H23 0.9500
C24 C25 1.373(3)
C24 H24 0.9500
C25 C26 1.389(2)
C25 H25 0.9500
C26 H26 0.9500
C28 H28A 0.9800
C28 H28B 0.9800
C28 H28C 0.9800

loop_
_geom_torsion_atom_site_label_1
_geom_torsion_atom_site_label_2
_geom_torsion_atom_site_label_3
_geom_torsion_atom_site_label_4
_geom_torsion
O2 S1 N1 C7 143.60(11)
O1 S1 N1 C7 -85.26(13)
C1 S1 N1 C7 26.24(12)
O2 S1 C1 C6 -132.12(13)
O1 S1 C1 C6 94.06(14)
N1 S1 C1 C6 -17.82(14)
O2 S1 C1 C2 46.0(2)
O1 S1 C1 C2 -87.8(2)
N1 S1 C1 C2 160.3(2)
C6 C1 C2 C3 1.0(4)
S1 C1 C2 C3 -176.89(19)
C1 C2 C3 C4 -0.8(4)
C2 C3 C4 C5 0.0(4)
C3 C4 C5 C6 0.7(4)
C2 C1 C6 C5 -0.3(3)
S1 C1 C6 C5 177.88(14)
C2 C1 C6 C7 -174.40(18)
S1 C1 C6 C7 3.79(18)
C4 C5 C6 C1 -0.5(3)
C4 C5 C6 C7 172.67(19)
S1 N1 C7 C6 -26.76(15)
S1 N1 C7 C8 98.97(13)
C1 C6 C7 N1 13.96(19)
C5 C6 C7 N1 -159.53(16)
C1 C6 C7 C8 -105.88(16)
C5 C6 C7 C8 80.6(2)
N1 C7 C8 C9 -168.64(13)
C6 C7 C8 C9 -49.70(19)
N1 C7 C8 C12 68.20(16)
C6 C7 C8 C12 -172.87(13)
C7 C8 C9 C10 -146.15(13)
C12 C8 C9 C10 -20.12(15)
C7 C8 C9 C21 92.77(17)
C12 C8 C9 C21 -141.20(14)
C21 C9 C10 C11 134.36(15)
C8 C9 C10 C11 11.00(18)
C9 C10 C11 C27 178.09(14)
C9 C10 C11 C12 3.3(2)
C10 C11 C12 C13 109.28(17)
C27 C11 C12 C13 -65.5(2)
C10 C11 C12 C19 -135.28(16)
C27 C11 C12 C19 49.9(2)
C10 C11 C12 C8 -15.90(18)
C27 C11 C12 C8 169.29(14)
C7 C8 C12 C13 29.68(18)
C9 C8 C12 C13 -99.84(15)
C7 C8 C12 C11 151.35(12)
C9 C8 C12 C11 21.83(15)
C7 C8 C12 C19 -85.95(15)
C9 C8 C12 C19 144.52(13)
C11 C12 C13 C14 -52.6(2)
C19 C12 C13 C14 -175.90(18)
C8 C12 C13 C14 63.8(2)
C11 C12 C13 C18 127.28(15)
C19 C12 C13 C18 3.96(17)
C8 C12 C13 C18 -116.31(15)
C18 C13 C14 C15 1.5(3)
C12 C13 C14 C15 -178.65(18)
C13 C14 C15 C16 0.7(3)
C14 C15 C16 C17 -1.2(4)
C15 C16 C17 C18 -0.5(4)
C14 C13 C18 C17 -3.2(3)
C12 C13 C18 C17 176.89(17)
C14 C13 C18 N2 176.70(17)
C12 C13 C18 N2 -3.2(2)
C16 C17 C18 C13 2.7(3)
C16 C17 C18 N2 -177.2(2)
C19 N2 C18 C13 0.9(2)
C20 N2 C18 C13 -179.2(2)
C19 N2 C18 C17 -179.2(2)
C20 N2 C18 C17 0.7(3)
C18 N2 C19 O3 -179.75(18)
C20 N2 C19 O3 0.3(3)
C18 N2 C19 C12 1.8(2)
C20 N2 C19 C12 -178.1(2)
C13 C12 C19 O3 178.12(17)
C11 C12 C19 O3 57.2(2)
C8 C12 C19 O3 -57.3(2)
C13 C12 C19 N2 -3.43(17)
C11 C12 C19 N2 -124.30(16)
C8 C12 C19 N2 121.19(15)
C10 C9 C21 C22 -66.3(2)
C8 C9 C21 C22 49.4(2)
C10 C9 C21 C26 109.25(17)
C8 C9 C21 C26 -135.05(16)
C26 C21 C22 C23 1.0(3)
C9 C21 C22 C23 176.68(15)
C21 C22 C23 C24 -0.7(3)
C22 C23 C24 C25 0.1(3)
C23 C24 C25 C26 0.2(3)
C24 C25 C26 C21 0.2(3)
C22 C21 C26 C25 -0.8(3)
C9 C21 C26 C25 -176.46(17)
C28 O4 C27 O5 2.4(3)
C28 O4 C27 C11 -178.84(15)
C10 C11 C27 O5 -2.8(3)
C12 C11 C27 O5 171.40(17)
C10 C11 C27 O4 178.55(15)
C12 C11 C27 O4 -7.3(2)
